data_1513729
loop_
_publ_author_name
'Miyoshi, Hirokazu'
'Nobusue, Shunpei'
'Shimizu, Akihiro'
'Hisaki, Ichiro'
'Miyata, Mikiji'
'Tobe, Yoshito'

_publ_section_title
;
 Benz[c]indeno[2,1-a]fluorene: a 2,3-naphthoquinodimethane incorporated
 into an indenofluorene frame
;
_journal_issue 1
_journal_name_full 'Chemical Science'
_journal_page_first 163
_journal_paper_doi 10.1039/c3sc52622d
_journal_volume 5
_journal_year 2014
_chemical_formula_sum 'C45 H40 O3'
_chemical_formula_weight 628.77
_chemical_name_systematic
; 
 ? 
;
_space_group_IT_number 14
_symmetry_cell_setting monoclinic
_symmetry_space_group_name_Hall '-P 2ybc'
_symmetry_space_group_name_H-M 'P 1 21/c 1'
_atom_sites_solution_hydrogens geom
_atom_sites_solution_primary direct
_atom_sites_solution_secondary difmap
_audit_creation_method SHELXL-97
_cell_angle_alpha 90.00
_cell_angle_beta 90.739(3)
_cell_angle_gamma 90.00
_cell_formula_units_Z 4
_cell_length_a 8.2660(9)
_cell_length_b 18.710(2)
_cell_length_c 21.637(2)
_cell_measurement_temperature 113(2)
_cell_volume 3346.0(6)
_computing_cell_refinement PROCESS-AUTO
_computing_data_collection PROCESS-AUTO
_computing_molecular_graphics 'Yadokari-XG 2009 (Wakita Nemoto et al., 2009)'
_computing_publication_material 'Yadokari-XG 2009 (Wakita Nemoto et al., 2009)'
_computing_structure_refinement 'SHELXL-97 (Sheldrick, 1997)'
_computing_structure_solution 'SHELXS-97 (Sheldrick, 1990)'
_diffrn_ambient_temperature 113(2)
_diffrn_measured_fraction_theta_full 0.994
_diffrn_measured_fraction_theta_max 0.994
_diffrn_measurement_device_type 'Rigaku RAXIS-RAPID'
_diffrn_measurement_method \w
_diffrn_radiation_monochromator graphite
_diffrn_radiation_source 'fine-focus sealed tube'
_diffrn_radiation_type MoK\a
_diffrn_radiation_wavelength 0.71075
_diffrn_reflns_av_R_equivalents 0.2191
_diffrn_reflns_av_sigmaI/netI 0.1914
_diffrn_reflns_limit_h_max 10
_diffrn_reflns_limit_h_min -10
_diffrn_reflns_limit_k_max 24
_diffrn_reflns_limit_k_min -24
_diffrn_reflns_limit_l_max 27
_diffrn_reflns_limit_l_min -25
_diffrn_reflns_number 31780
_diffrn_reflns_theta_full 27.38
_diffrn_reflns_theta_max 27.38
_diffrn_reflns_theta_min 3.03
_exptl_absorpt_coefficient_mu 0.077
_exptl_absorpt_correction_T_max 0.9849
_exptl_absorpt_correction_T_min 0.9628
_exptl_crystal_density_diffrn 1.248
_exptl_crystal_density_method 'not measured'
_exptl_crystal_F_000 1336
_exptl_crystal_size_max 0.50
_exptl_crystal_size_mid 0.20
_exptl_crystal_size_min 0.20
_refine_diff_density_max 0.361
_refine_diff_density_min -0.447
_refine_diff_density_rms 0.087
_refine_ls_extinction_method none
_refine_ls_goodness_of_fit_ref 1.047
_refine_ls_hydrogen_treatment mixed
_refine_ls_matrix_type full
_refine_ls_number_parameters 441
_refine_ls_number_reflns 7546
_refine_ls_number_restraints 0
_refine_ls_restrained_S_all 1.047
_refine_ls_R_factor_all 0.2344
_refine_ls_R_factor_gt 0.1079
_refine_ls_shift/su_max 0.000
_refine_ls_shift/su_mean 0.000
_refine_ls_structure_factor_coef Fsqd
_refine_ls_weighting_details 'calc w=1/[\s^2^(Fo^2^)+(0.1184P)^2^+1.9929P] where P=(Fo^2^+2Fc^2^)/3'
_refine_ls_weighting_scheme calc
_refine_ls_wR_factor_gt 0.2201
_refine_ls_wR_factor_ref 0.3123
_reflns_number_gt 3258
_reflns_number_total 7546
_reflns_threshold_expression >2sigma(I)
_cod_data_source_file c3sc52622d.txt
_cod_data_source_block ydkr
_cod_original_cell_volume 3346.1(7)
_cod_original_sg_symbol_H-M 'P 21/c'
_cod_database_code 1513729

loop_
_symmetry_equiv_pos_as_xyz
'x, y, z'
'-x, y+1/2, -z+1/2'
'-x, -y, -z'
'x, -y-1/2, z-1/2'

loop_
_atom_site_label
_atom_site_type_symbol
_atom_site_fract_x
_atom_site_fract_y
_atom_site_fract_z
_atom_site_U_iso_or_equiv
_atom_site_adp_type
_atom_site_occupancy
_atom_site_symmetry_multiplicity
_atom_site_calc_flag
_atom_site_refinement_flags
O1 O 0.4494(4) 0.32213(19) 0.47006(15) 0.0339(9) Uani 1 1 d .
O2 O 0.3858(4) 0.38565(18) 0.50570(15) 0.0307(9) Uani 1 1 d .
C3 C 0.2893(6) 0.2833(3) 0.7041(2) 0.0288(12) Uani 1 1 d .
C4 C 0.2092(6) 0.0789(3) 0.6678(2) 0.0320(12) Uani 1 1 d .
H1 H 0.0959 0.0733 0.6728 0.038 Uiso 1 1 calc R
C5 C 0.5687(6) 0.1602(3) 0.5124(2) 0.0331(12) Uani 1 1 d .
C6 C 0.4286(6) 0.3184(3) 0.6017(2) 0.0274(12) Uani 1 1 d .
C7 C 0.6442(6) 0.3948(3) 0.5564(2) 0.0245(11) Uani 1 1 d .
C8 C 0.4957(5) 0.1858(3) 0.5705(2) 0.0278(12) Uani 1 1 d .
C9 C 0.1967(6) 0.1946(3) 0.8031(2) 0.0355(13) Uani 1 1 d .
C10 C 0.4642(6) 0.3883(3) 0.5680(2) 0.0271(12) Uani 1 1 d .
C11 C 0.5412(6) 0.0952(3) 0.6531(2) 0.0316(12) Uani 1 1 d .
C12 C 0.3601(6) 0.2053(3) 0.7891(2) 0.0313(12) Uani 1 1 d .
H2 H 0.4405 0.1818 0.8134 0.038 Uiso 1 1 calc R
C13 C 0.7035(6) 0.3376(3) 0.5232(2) 0.0253(11) Uani 1 1 d .
C14 C 0.2745(6) 0.5561(3) 0.6368(2) 0.0327(13) Uani 1 1 d .
H3 H 0.2619 0.6061 0.6311 0.039 Uiso 1 1 calc R
C15 C 0.3774(5) 0.4442(3) 0.6045(2) 0.0282(12) Uani 1 1 d .
C16 C 0.3422(5) 0.3328(3) 0.6537(2) 0.0279(12) Uani 1 1 d .
C17 C 0.4326(6) 0.1361(3) 0.6174(2) 0.0309(12) Uani 1 1 d .
C18 C 0.2635(6) 0.1274(3) 0.6243(2) 0.0275(11) Uani 1 1 d .
C19 C 0.4075(6) 0.2488(3) 0.7415(2) 0.0297(12) Uani 1 1 d .
C20 C 0.2047(6) 0.5236(3) 0.6868(2) 0.0310(12) Uani 1 1 d .
H4 H 0.1432 0.5518 0.7145 0.037 Uiso 1 1 calc R
C21 C 0.0821(6) 0.2289(3) 0.7651(3) 0.0364(13) Uani 1 1 d .
H5 H -0.0294 0.2216 0.7732 0.044 Uiso 1 1 calc R
C22 C 0.5856(6) 0.2620(3) 0.7319(2) 0.0335(13) Uani 1 1 d .
H6 H 0.6491 0.2315 0.7599 0.050 Uiso 1 1 calc R
H7 H 0.6105 0.3123 0.7404 0.050 Uiso 1 1 calc R
H8 H 0.6129 0.2509 0.6890 0.050 Uiso 1 1 calc R
C23 C 0.3140(6) 0.0380(3) 0.7046(2) 0.0326(13) Uani 1 1 d .
C24 C 0.4910(5) 0.2593(3) 0.5675(2) 0.0272(12) Uani 1 1 d .
C25 C 0.5720(6) 0.2849(3) 0.5075(2) 0.0296(12) Uani 1 1 d .
C26 C 0.9081(6) 0.4471(3) 0.5580(2) 0.0356(13) Uani 1 1 d .
H9 H 0.9790 0.4846 0.5703 0.043 Uiso 1 1 calc R
C27 C 0.6107(6) 0.2174(3) 0.4745(2) 0.0322(13) Uani 1 1 d .
C28 C 0.3632(5) 0.5170(3) 0.5946(2) 0.0262(11) Uani 1 1 d .
H10 H 0.4124 0.5394 0.5602 0.031 Uiso 1 1 calc R
C29 C 0.1239(6) 0.2728(3) 0.7164(2) 0.0319(12) Uani 1 1 d .
C30 C 0.9687(6) 0.3901(3) 0.5249(2) 0.0315(12) Uani 1 1 d .
H11 H 1.0800 0.3889 0.5145 0.038 Uiso 1 1 calc R
C31 C 0.4790(6) 0.0471(3) 0.6959(2) 0.0348(13) Uani 1 1 d .
H12 H 0.5524 0.0193 0.7200 0.042 Uiso 1 1 calc R
C32 C 0.3073(5) 0.4105(2) 0.6556(2) 0.0251(11) Uani 1 1 d .
C33 C 0.8660(6) 0.3341(3) 0.5067(2) 0.0323(12) Uani 1 1 d .
H13 H 0.9059 0.2947 0.4838 0.039 Uiso 1 1 calc R
C34 C 0.7010(7) 0.1353(3) 0.3976(3) 0.0464(15) Uani 1 1 d .
H14 H 0.7472 0.1266 0.3584 0.056 Uiso 1 1 calc R
C35 C 0.7232(6) 0.1031(3) 0.6469(3) 0.0408(14) Uani 1 1 d .
H15 H 0.7494 0.1128 0.6037 0.061 Uiso 1 1 calc R
H16 H 0.7765 0.0588 0.6602 0.061 Uiso 1 1 calc R
H17 H 0.7612 0.1428 0.6729 0.061 Uiso 1 1 calc R
C36 C 0.2512(7) -0.0142(3) 0.7519(3) 0.0438(15) Uani 1 1 d .
H18 H 0.2017 0.0122 0.7859 0.066 Uiso 1 1 calc R
H19 H 0.3410 -0.0432 0.7680 0.066 Uiso 1 1 calc R
H20 H 0.1702 -0.0454 0.7324 0.066 Uiso 1 1 calc R
C37 C 0.6757(7) 0.2050(3) 0.4165(2) 0.0403(14) Uani 1 1 d .
H21 H 0.7023 0.2438 0.3902 0.048 Uiso 1 1 calc R
C38 C 0.1474(7) 0.1496(3) 0.8578(3) 0.0463(15) Uani 1 1 d .
H22 H 0.2435 0.1376 0.8827 0.069 Uiso 1 1 calc R
H23 H 0.0958 0.1055 0.8430 0.069 Uiso 1 1 calc R
H24 H 0.0710 0.1764 0.8831 0.069 Uiso 1 1 calc R
C39 C 0.7457(6) 0.4508(3) 0.5738(2) 0.0295(12) Uani 1 1 d .
H25 H 0.7051 0.4906 0.5960 0.035 Uiso 1 1 calc R
C40 C 0.6607(7) 0.0780(3) 0.4346(3) 0.0491(16) Uani 1 1 d .
H26 H 0.6770 0.0306 0.4204 0.059 Uiso 1 1 calc R
C41 C 0.2212(6) 0.4500(3) 0.6983(2) 0.0297(12) Uani 1 1 d .
H27 H 0.1756 0.4283 0.7338 0.036 Uiso 1 1 calc R
C42 C 0.5950(7) 0.0901(3) 0.4937(3) 0.0396(14) Uani 1 1 d .
H28 H 0.5694 0.0512 0.5200 0.047 Uiso 1 1 calc R
C43 C 0.1455(6) 0.1693(3) 0.5839(3) 0.0362(13) Uani 1 1 d .
H29 H 0.0349 0.1531 0.5918 0.054 Uiso 1 1 calc R
H30 H 0.1709 0.1615 0.5403 0.054 Uiso 1 1 calc R
H31 H 0.1546 0.2203 0.5936 0.054 Uiso 1 1 calc R
C44 C 1.1274(7) 0.0855(3) 0.3835(3) 0.0496(16) Uani 1 1 d .
O3 O 1.0631(6) 0.0683(3) 0.3349(2) 0.0790(16) Uani 1 1 d .
C46 C 1.0923(8) 0.0493(4) 0.4429(3) 0.0617(19) Uani 1 1 d .
H32 H 1.0293 0.0058 0.4348 0.093 Uiso 1 1 calc R
H33 H 1.0302 0.0815 0.4693 0.093 Uiso 1 1 calc R
H34 H 1.1942 0.0366 0.4638 0.093 Uiso 1 1 calc R
C47 C 1.2434(11) 0.1443(5) 0.3847(4) 0.117(4) Uani 1 1 d .
H35 H 1.3451 0.1281 0.4038 0.176 Uiso 1 1 calc R
H36 H 1.1995 0.1841 0.4087 0.176 Uiso 1 1 calc R
H37 H 1.2636 0.1603 0.3423 0.176 Uiso 1 1 calc R
C48 C -0.0091(6) 0.3072(3) 0.6785(2) 0.0347(13) Uani 1 1 d .
H38 H -0.0908 0.2713 0.6675 0.052 Uiso 1 1 calc R
H39 H 0.0364 0.3274 0.6406 0.052 Uiso 1 1 calc R
H40 H -0.0593 0.3454 0.7025 0.052 Uiso 1 1 calc R

loop_
_atom_site_aniso_label
_atom_site_aniso_U_11
_atom_site_aniso_U_22
_atom_site_aniso_U_33
_atom_site_aniso_U_23
_atom_site_aniso_U_13
_atom_site_aniso_U_12
O1 0.036(2) 0.040(2) 0.0251(18) -0.0039(17) 0.0055(16) -0.0011(17)
O2 0.0331(19) 0.033(2) 0.0262(18) 0.0011(16) 0.0018(15) 0.0045(16)
C3 0.030(3) 0.026(3) 0.030(3) 0.000(2) 0.008(2) -0.003(2)
C4 0.033(3) 0.032(3) 0.030(3) -0.003(3) 0.011(2) -0.001(2)
C5 0.037(3) 0.030(3) 0.033(3) -0.001(3) 0.008(2) -0.003(2)
C6 0.026(2) 0.029(3) 0.027(3) 0.001(2) 0.002(2) -0.007(2)
C7 0.031(3) 0.026(3) 0.016(2) 0.008(2) 0.000(2) -0.002(2)
C8 0.024(2) 0.025(3) 0.035(3) -0.001(2) 0.000(2) 0.000(2)
C9 0.042(3) 0.025(3) 0.039(3) -0.002(3) 0.009(3) -0.003(2)
C10 0.030(3) 0.030(3) 0.021(3) 0.000(2) 0.002(2) -0.002(2)
C11 0.030(3) 0.031(3) 0.033(3) -0.007(3) 0.004(2) 0.001(2)
C12 0.025(3) 0.027(3) 0.042(3) -0.002(3) 0.005(2) 0.000(2)
C13 0.030(3) 0.031(3) 0.015(2) 0.001(2) 0.004(2) -0.007(2)
C14 0.036(3) 0.026(3) 0.036(3) 0.006(3) 0.003(2) 0.000(2)
C15 0.020(2) 0.027(3) 0.037(3) 0.003(2) 0.002(2) 0.001(2)
C16 0.022(2) 0.028(3) 0.034(3) -0.003(2) 0.001(2) -0.003(2)
C17 0.039(3) 0.019(3) 0.035(3) -0.007(2) 0.012(3) -0.007(2)
C18 0.028(3) 0.019(3) 0.035(3) -0.003(2) 0.002(2) -0.003(2)
C19 0.026(3) 0.025(3) 0.039(3) -0.005(2) 0.009(2) 0.000(2)
C20 0.030(3) 0.027(3) 0.036(3) -0.008(3) 0.002(2) 0.007(2)
C21 0.028(3) 0.031(3) 0.050(3) -0.003(3) 0.011(3) -0.008(2)
C22 0.028(3) 0.040(3) 0.033(3) 0.006(3) 0.001(2) 0.005(2)
C23 0.038(3) 0.031(3) 0.029(3) -0.009(2) 0.007(2) -0.011(2)
C24 0.020(2) 0.025(3) 0.037(3) 0.006(2) 0.009(2) -0.003(2)
C25 0.033(3) 0.027(3) 0.029(3) 0.006(2) 0.005(2) -0.001(2)
C26 0.037(3) 0.039(3) 0.031(3) 0.010(3) 0.002(2) -0.006(3)
C27 0.029(3) 0.038(3) 0.030(3) 0.000(3) 0.002(2) -0.003(2)
C28 0.028(3) 0.025(3) 0.026(3) 0.002(2) 0.002(2) -0.004(2)
C29 0.025(3) 0.029(3) 0.042(3) -0.003(3) 0.018(2) -0.002(2)
C30 0.026(3) 0.044(3) 0.025(3) 0.007(3) 0.002(2) -0.007(2)
C31 0.040(3) 0.023(3) 0.041(3) 0.010(3) -0.005(3) 0.010(2)
C32 0.026(3) 0.018(3) 0.031(3) 0.000(2) 0.002(2) -0.002(2)
C33 0.034(3) 0.038(3) 0.025(3) 0.006(3) 0.008(2) 0.004(2)
C34 0.063(4) 0.043(4) 0.034(3) -0.011(3) 0.024(3) 0.000(3)
C35 0.029(3) 0.046(4) 0.047(3) 0.002(3) -0.005(3) 0.005(3)
C36 0.052(3) 0.035(3) 0.045(4) 0.008(3) 0.009(3) -0.004(3)
C37 0.052(3) 0.037(4) 0.033(3) 0.000(3) 0.016(3) 0.003(3)
C38 0.052(4) 0.036(4) 0.051(4) 0.009(3) 0.013(3) -0.010(3)
C39 0.031(3) 0.027(3) 0.031(3) 0.000(2) 0.008(2) -0.003(2)
C40 0.058(4) 0.036(4) 0.054(4) -0.011(3) 0.011(3) -0.001(3)
C41 0.027(3) 0.026(3) 0.036(3) 0.003(2) 0.000(2) -0.005(2)
C42 0.052(3) 0.032(3) 0.036(3) -0.007(3) 0.010(3) -0.006(3)
C43 0.028(3) 0.031(3) 0.050(3) 0.000(3) 0.004(2) -0.001(2)
C44 0.044(3) 0.038(4) 0.066(4) 0.002(3) 0.016(3) 0.005(3)
O3 0.082(3) 0.102(4) 0.054(3) -0.023(3) 0.017(3) -0.039(3)
C46 0.071(4) 0.056(5) 0.059(4) -0.001(4) 0.023(4) -0.017(4)
C47 0.129(7) 0.113(8) 0.107(7) 0.079(6) -0.053(6) -0.080(6)
C48 0.028(3) 0.036(3) 0.041(3) 0.006(3) 0.009(2) -0.004(2)

loop_
_atom_type_symbol
_atom_type_description
_atom_type_scat_dispersion_real
_atom_type_scat_dispersion_imag
_atom_type_scat_source
C C 0.0033 0.0016 'International Tables Vol C Tables 4.2.6.8 and 6.1.1.4'
H H 0.0000 0.0000 'International Tables Vol C Tables 4.2.6.8 and 6.1.1.4'
O O 0.0106 0.0060 'International Tables Vol C Tables 4.2.6.8 and 6.1.1.4'

loop_
_geom_angle_atom_site_label_1
_geom_angle_atom_site_label_2
_geom_angle_atom_site_label_3
_geom_angle
C25 O1 O2 109.5(3)
C10 O2 O1 109.7(3)
C29 C3 C19 119.5(5)
C29 C3 C16 121.0(4)
C19 C3 C16 119.4(4)
C18 C4 C23 122.8(5)
C18 C4 H1 118.6
C23 C4 H1 118.6
C42 C5 C27 120.8(5)
C42 C5 C8 128.2(5)
C27 C5 C8 111.0(5)
C16 C6 C24 140.7(5)
C16 C6 C10 109.2(4)
C24 C6 C10 110.0(4)
C13 C7 C39 120.5(4)
C13 C7 C10 112.3(4)
C39 C7 C10 127.2(4)
C24 C8 C17 130.6(5)
C24 C8 C5 107.1(4)
C17 C8 C5 122.1(4)
C21 C9 C12 117.0(5)
C21 C9 C38 121.8(5)
C12 C9 C38 121.2(5)
O2 C10 C15 107.1(4)
O2 C10 C7 105.6(4)
C15 C10 C7 120.6(4)
O2 C10 C6 108.6(4)
C15 C10 C6 104.5(4)
C7 C10 C6 110.0(4)
C31 C11 C17 118.6(4)
C31 C11 C35 119.7(5)
C17 C11 C35 121.7(5)
C19 C12 C9 122.1(5)
C19 C12 H2 119.0
C9 C12 H2 119.0
C7 C13 C33 121.2(5)
C7 C13 C25 111.5(4)
C33 C13 C25 127.3(5)
C20 C14 C28 121.2(5)
C20 C14 H3 119.4
C28 C14 H3 119.4
C28 C15 C32 122.0(5)
C28 C15 C10 130.2(5)
C32 C15 C10 107.8(4)
C6 C16 C32 108.7(4)
C6 C16 C3 129.5(5)
C32 C16 C3 121.8(4)
C11 C17 C18 120.2(5)
C11 C17 C8 119.5(4)
C18 C17 C8 120.2(4)
C4 C18 C17 118.4(5)
C4 C18 C43 121.2(4)
C17 C18 C43 120.4(4)
C12 C19 C3 119.8(4)
C12 C19 C22 119.3(4)
C3 C19 C22 120.8(4)
C14 C20 C41 122.1(5)
C14 C20 H4 119.0
C41 C20 H4 119.0
C29 C21 C9 123.0(5)
C29 C21 H5 118.5
C9 C21 H5 118.5
C19 C22 H6 109.5
C19 C22 H7 109.5
H6 C22 H7 109.5
C19 C22 H8 109.5
H6 C22 H8 109.5
H7 C22 H8 109.5
C31 C23 C4 117.3(5)
C31 C23 C36 121.1(5)
C4 C23 C36 121.6(5)
C8 C24 C6 139.3(5)
C8 C24 C25 109.6(4)
C6 C24 C25 111.0(4)
O1 C25 C27 106.9(4)
O1 C25 C13 107.8(4)
C27 C25 C13 120.4(4)
O1 C25 C24 107.9(4)
C27 C25 C24 103.8(4)
C13 C25 C24 109.4(4)
C30 C26 C39 121.5(5)
C30 C26 H9 119.3
C39 C26 H9 119.3
C37 C27 C5 120.3(5)
C37 C27 C25 131.5(5)
C5 C27 C25 108.2(4)
C15 C28 C14 117.4(5)
C15 C28 H10 121.3
C14 C28 H10 121.3
C21 C29 C3 118.6(5)
C21 C29 C48 118.8(4)
C3 C29 C48 122.7(5)
C26 C30 C33 120.0(5)
C26 C30 H11 120.0
C33 C30 H11 120.0
C23 C31 C11 122.7(5)
C23 C31 H12 118.7
C11 C31 H12 118.7
C41 C32 C15 120.4(4)
C41 C32 C16 130.0(5)
C15 C32 C16 109.7(4)
C13 C33 C30 118.3(5)
C13 C33 H13 120.8
C30 C33 H13 120.8
C40 C34 C37 121.5(5)
C40 C34 H14 119.3
C37 C34 H14 119.3
C11 C35 H15 109.5
C11 C35 H16 109.5
H15 C35 H16 109.5
C11 C35 H17 109.5
H15 C35 H17 109.5
H16 C35 H17 109.5
C23 C36 H18 109.5
C23 C36 H19 109.5
H18 C36 H19 109.5
C23 C36 H20 109.5
H18 C36 H20 109.5
H19 C36 H20 109.5
C34 C37 C27 119.0(5)
C34 C37 H21 120.5
C27 C37 H21 120.5
C9 C38 H22 109.5
C9 C38 H23 109.5
H22 C38 H23 109.5
C9 C38 H24 109.5
H22 C38 H24 109.5
H23 C38 H24 109.5
C7 C39 C26 118.5(5)
C7 C39 H25 120.7
C26 C39 H25 120.7
C34 C40 C42 119.9(6)
C34 C40 H26 120.0
C42 C40 H26 120.0
C32 C41 C20 117.0(5)
C32 C41 H27 121.5
C20 C41 H27 121.5
C5 C42 C40 118.5(5)
C5 C42 H28 120.7
C40 C42 H28 120.7
C18 C43 H29 109.5
C18 C43 H30 109.5
H29 C43 H30 109.5
C18 C43 H31 109.5
H29 C43 H31 109.5
H30 C43 H31 109.5
O3 C44 C47 119.6(6)
O3 C44 C46 122.7(6)
C47 C44 C46 117.7(6)
C44 C46 H32 109.5
C44 C46 H33 109.5
H32 C46 H33 109.5
C44 C46 H34 109.5
H32 C46 H34 109.5
H33 C46 H34 109.5
C44 C47 H35 109.5
C44 C47 H36 109.5
H35 C47 H36 109.5
C44 C47 H37 109.5
H35 C47 H37 109.5
H36 C47 H37 109.5
C29 C48 H38 109.5
C29 C48 H39 109.5
H38 C48 H39 109.5
C29 C48 H40 109.5
H38 C48 H40 109.5
H39 C48 H40 109.5

loop_
_geom_bond_atom_site_label_1
_geom_bond_atom_site_label_2
_geom_bond_distance
O1 C25 1.465(6)
O1 O2 1.515(5)
O2 C10 1.489(5)
C3 C29 1.410(6)
C3 C19 1.417(7)
C3 C16 1.501(7)
C4 C18 1.385(7)
C4 C23 1.398(7)
C4 H1 0.9500
C5 C42 1.390(7)
C5 C27 1.394(7)
C5 C8 1.481(7)
C6 C16 1.367(7)
C6 C24 1.429(7)
C6 C10 1.528(7)
C7 C13 1.381(7)
C7 C39 1.391(6)
C7 C10 1.518(6)
C8 C24 1.378(7)
C8 C17 1.477(7)
C9 C21 1.400(7)
C9 C12 1.402(7)
C9 C38 1.514(7)
C10 C15 1.498(7)
C11 C31 1.394(7)
C11 C17 1.404(7)
C11 C35 1.520(7)
C12 C19 1.374(7)
C12 H2 0.9500
C13 C33 1.396(6)
C13 C25 1.504(7)
C14 C20 1.374(7)
C14 C28 1.387(7)
C14 H3 0.9500
C15 C28 1.384(7)
C15 C32 1.405(7)
C16 C32 1.481(7)
C17 C18 1.417(7)
C18 C43 1.519(7)
C19 C22 1.510(6)
C20 C41 1.407(7)
C20 H4 0.9500
C21 C29 1.385(7)
C21 H5 0.9500
C22 H6 0.9800
C22 H7 0.9800
C22 H8 0.9800
C23 C31 1.390(7)
C23 C36 1.511(7)
C24 C25 1.545(7)
C25 C27 1.487(7)
C26 C30 1.382(7)
C26 C39 1.391(7)
C26 H9 0.9500
C27 C37 1.392(7)
C28 H10 0.9500
C29 C48 1.507(7)
C30 C33 1.403(7)
C30 H11 0.9500
C31 H12 0.9500
C32 C41 1.388(7)
C33 H13 0.9500
C34 C40 1.381(8)
C34 C37 1.382(8)
C34 H14 0.9500
C35 H15 0.9800
C35 H16 0.9800
C35 H17 0.9800
C36 H18 0.9800
C36 H19 0.9800
C36 H20 0.9800
C37 H21 0.9500
C38 H22 0.9800
C38 H23 0.9800
C38 H24 0.9800
C39 H25 0.9500
C40 C42 1.412(8)
C40 H26 0.9500
C41 H27 0.9500
C42 H28 0.9500
C43 H29 0.9800
C43 H30 0.9800
C43 H31 0.9800
C44 O3 1.216(7)
C44 C47 1.460(9)
C44 C46 1.484(8)
C46 H32 0.9800
C46 H33 0.9800
C46 H34 0.9800
C47 H35 0.9800
C47 H36 0.9800
C47 H37 0.9800
C48 H38 0.9800
C48 H39 0.9800
C48 H40 0.9800

loop_
_geom_torsion_atom_site_label_1
_geom_torsion_atom_site_label_2
_geom_torsion_atom_site_label_3
_geom_torsion_atom_site_label_4
_geom_torsion
C25 O1 O2 C10 -1.9(4)
C42 C5 C8 C24 -178.3(5)
C27 C5 C8 C24 0.9(6)
C42 C5 C8 C17 -2.5(8)
C27 C5 C8 C17 176.7(4)
O1 O2 C10 C15 -170.8(3)
O1 O2 C10 C7 59.5(4)
O1 O2 C10 C6 -58.5(4)
C13 C7 C10 O2 -60.1(5)
C39 C7 C10 O2 118.2(5)
C13 C7 C10 C15 178.6(4)
C39 C7 C10 C15 -3.2(7)
C13 C7 C10 C6 56.9(5)
C39 C7 C10 C6 -124.8(5)
C16 C6 C10 O2 -118.1(4)
C24 C6 C10 O2 59.9(5)
C16 C6 C10 C15 -4.0(5)
C24 C6 C10 C15 173.9(4)
C16 C6 C10 C7 126.8(4)
C24 C6 C10 C7 -55.3(5)
C21 C9 C12 C19 1.7(8)
C38 C9 C12 C19 -176.7(5)
C39 C7 C13 C33 0.4(7)
C10 C7 C13 C33 178.8(4)
C39 C7 C13 C25 -178.0(4)
C10 C7 C13 C25 0.4(5)
O2 C10 C15 C28 -62.9(6)
C7 C10 C15 C28 57.7(7)
C6 C10 C15 C28 -178.0(5)
O2 C10 C15 C32 118.1(4)
C7 C10 C15 C32 -121.3(5)
C6 C10 C15 C32 3.0(5)
C24 C6 C16 C32 -173.5(6)
C10 C6 C16 C32 3.4(5)
C24 C6 C16 C3 8.1(10)
C10 C6 C16 C3 -175.0(4)
C29 C3 C16 C6 -118.7(6)
C19 C3 C16 C6 63.9(7)
C29 C3 C16 C32 63.1(6)
C19 C3 C16 C32 -114.3(5)
C31 C11 C17 C18 -0.9(7)
C35 C11 C17 C18 -180.0(5)
C31 C11 C17 C8 -178.2(5)
C35 C11 C17 C8 2.8(7)
C24 C8 C17 C11 -113.8(6)
C5 C8 C17 C11 71.5(6)
C24 C8 C17 C18 69.0(7)
C5 C8 C17 C18 -105.8(6)
C23 C4 C18 C17 -0.5(7)
C23 C4 C18 C43 178.3(5)
C11 C17 C18 C4 1.3(7)
C8 C17 C18 C4 178.5(4)
C11 C17 C18 C43 -177.6(5)
C8 C17 C18 C43 -0.3(7)
C9 C12 C19 C3 -1.3(8)
C9 C12 C19 C22 175.8(5)
C29 C3 C19 C12 0.3(7)
C16 C3 C19 C12 177.8(5)
C29 C3 C19 C22 -176.7(5)
C16 C3 C19 C22 0.8(7)
C28 C14 C20 C41 1.0(7)
C12 C9 C21 C29 -1.2(8)
C38 C9 C21 C29 177.2(5)
C18 C4 C23 C31 -0.5(7)
C18 C4 C23 C36 179.8(5)
C17 C8 C24 C6 -2.1(10)
C5 C8 C24 C6 173.3(6)
C17 C8 C24 C25 -178.7(5)
C5 C8 C24 C25 -3.3(5)
C16 C6 C24 C8 -0.4(11)
C10 C6 C24 C8 -177.3(6)
C16 C6 C24 C25 176.2(6)
C10 C6 C24 C25 -0.7(5)
O2 O1 C25 C27 171.4(3)
O2 O1 C25 C13 -57.8(4)
O2 O1 C25 C24 60.2(4)
C7 C13 C25 O1 60.1(5)
C33 C13 C25 O1 -118.1(5)
C7 C13 C25 C27 -177.0(4)
C33 C13 C25 C27 4.8(7)
C7 C13 C25 C24 -57.0(5)
C33 C13 C25 C24 124.8(5)
C8 C24 C25 O1 117.7(4)
C6 C24 C25 O1 -60.0(5)
C8 C24 C25 C27 4.5(5)
C6 C24 C25 C27 -173.2(4)
C8 C24 C25 C13 -125.3(5)
C6 C24 C25 C13 57.1(5)
C42 C5 C27 C37 1.8(8)
C8 C5 C27 C37 -177.5(4)
C42 C5 C27 C25 -178.7(5)
C8 C5 C27 C25 2.0(6)
O1 C25 C27 C37 61.7(7)
C13 C25 C27 C37 -61.6(7)
C24 C25 C27 C37 175.7(5)
O1 C25 C27 C5 -117.8(4)
C13 C25 C27 C5 118.9(5)
C24 C25 C27 C5 -3.8(5)
C32 C15 C28 C14 -0.8(7)
C10 C15 C28 C14 -179.8(4)
C20 C14 C28 C15 0.5(7)
C9 C21 C29 C3 0.3(8)
C9 C21 C29 C48 -179.9(5)
C19 C3 C29 C21 0.1(7)
C16 C3 C29 C21 -177.3(5)
C19 C3 C29 C48 -179.6(5)
C16 C3 C29 C48 2.9(7)
C39 C26 C30 C33 -0.4(7)
C4 C23 C31 C11 0.9(8)
C36 C23 C31 C11 -179.4(5)
C17 C11 C31 C23 -0.2(8)
C35 C11 C31 C23 178.9(5)
C28 C15 C32 C41 -0.3(7)
C10 C15 C32 C41 178.8(4)
C28 C15 C32 C16 179.8(4)
C10 C15 C32 C16 -1.1(5)
C6 C16 C32 C41 178.6(5)
C3 C16 C32 C41 -2.8(8)
C6 C16 C32 C15 -1.6(5)
C3 C16 C32 C15 177.0(4)
C7 C13 C33 C30 0.3(7)
C25 C13 C33 C30 178.4(4)
C26 C30 C33 C13 -0.3(7)
C40 C34 C37 C27 1.1(9)
C5 C27 C37 C34 -1.4(8)
C25 C27 C37 C34 179.2(5)
C13 C7 C39 C26 -1.1(7)
C10 C7 C39 C26 -179.2(4)
C30 C26 C39 C7 1.1(7)
C37 C34 C40 C42 -1.3(9)
C15 C32 C41 C20 1.8(7)
C16 C32 C41 C20 -178.4(5)
C14 C20 C41 C32 -2.2(7)
C27 C5 C42 C40 -1.9(8)
C8 C5 C42 C40 177.3(5)
C34 C40 C42 C5 1.7(8)
